data_2235226
loop_
_publ_author_name
'Zulkifli, Nursakinah'
'Yusoff, Siti Fairus M.'
'Yamin, Bohari M.'

_publ_section_title
;
 3-Nitro-<i>N</i>-[(pyrrolidin-1-yl)carbothioyl]benzamide
;
_journal_coeditor_code RZ2750
_journal_issue 6
_journal_name_full 'Acta Crystallographica Section E'
_journal_page_first o1785
_journal_paper_doi 10.1107/S1600536812021319
_journal_volume 68
_journal_year 2012
_chemical_formula_iupac 'C12 H13 N3 O3 S'
_chemical_formula_moiety 'C12 H13 N3 O3 S'
_chemical_formula_sum 'C12 H13 N3 O3 S'
_chemical_formula_weight 279.31
_chemical_name_systematic
;
3-Nitro-<i>N</i>-[(pyrrolidin-1-yl)carbothioyl]benzamide
;
_space_group_IT_number 14
_symmetry_cell_setting monoclinic
_symmetry_space_group_name_Hall '-P 2ybc'
_symmetry_space_group_name_H-M 'P 1 21/c 1'
_atom_sites_solution_hydrogens geom
_atom_sites_solution_primary direct
_atom_sites_solution_secondary difmap
_audit_creation_method SHELXL-97
_cell_angle_alpha 90.00
_cell_angle_beta 97.168(5)
_cell_angle_gamma 90.00
_cell_formula_units_Z 4
_cell_length_a 11.331(3)
_cell_length_b 13.543(3)
_cell_length_c 8.5982(19)
_cell_measurement_reflns_used 2210
_cell_measurement_temperature 298(2)
_cell_measurement_theta_max 25.0
_cell_measurement_theta_min 1.8
_cell_volume 1309.1(5)
_computing_cell_refinement 'SAINT (Siemens, 1996)'
_computing_data_collection 'SMART (Siemens, 1996)'
_computing_data_reduction 'SAINT (Siemens, 1996)'
_computing_molecular_graphics 'SHELXTL (Sheldrick, 2008)'
_computing_publication_material
;
SHELXTL (Sheldrick, 2008), PARST (Nardelli, 1995) and PLATON
(Spek, 2009)
;
_computing_structure_refinement 'SHELXL97 (Sheldrick, 2008)'
_computing_structure_solution 'SHELXS97 (Sheldrick, 2008)'
_diffrn_ambient_temperature 298(2)
_diffrn_detector_area_resol_mean 83.66
_diffrn_measured_fraction_theta_full 0.99
_diffrn_measured_fraction_theta_max 0.99
_diffrn_measurement_device_type
;
Bruker SMART APEX CCD area-detector
;
_diffrn_measurement_method '\w scan'
_diffrn_radiation_monochromator graphite
_diffrn_radiation_source 'fine-focus sealed tube'
_diffrn_radiation_type MoK\a
_diffrn_radiation_wavelength 0.71073
_diffrn_reflns_av_R_equivalents 0.0314
_diffrn_reflns_av_sigmaI/netI 0.0340
_diffrn_reflns_limit_h_max 13
_diffrn_reflns_limit_h_min -12
_diffrn_reflns_limit_k_max 16
_diffrn_reflns_limit_k_min -15
_diffrn_reflns_limit_l_max 10
_diffrn_reflns_limit_l_min -10
_diffrn_reflns_number 7272
_diffrn_reflns_theta_full 25.0
_diffrn_reflns_theta_max 25.0
_diffrn_reflns_theta_min 1.8
_diffrn_standards_decay_% 0
_exptl_absorpt_coefficient_mu 0.255
_exptl_absorpt_correction_T_max 0.9774
_exptl_absorpt_correction_T_min 0.9320
_exptl_absorpt_correction_type multi-scan
_exptl_absorpt_process_details '(SADABS; Sheldrick, 1996)'
_exptl_crystal_colour colourless
_exptl_crystal_density_diffrn 1.417
_exptl_crystal_density_method 'not measured'
_exptl_crystal_description slab
_exptl_crystal_F_000 584
_exptl_crystal_size_max 0.28
_exptl_crystal_size_mid 0.22
_exptl_crystal_size_min 0.09
_refine_diff_density_max 0.29
_refine_diff_density_min -0.18
_refine_ls_extinction_method none
_refine_ls_goodness_of_fit_ref 1.08
_refine_ls_hydrogen_treatment mixed
_refine_ls_matrix_type full
_refine_ls_number_parameters 176
_refine_ls_number_reflns 2288
_refine_ls_number_restraints 1
_refine_ls_restrained_S_all 1.08
_refine_ls_R_factor_all 0.0712
_refine_ls_R_factor_gt 0.0552
_refine_ls_shift/su_max 0.001
_refine_ls_shift/su_mean 0.000
_refine_ls_structure_factor_coef Fsqd
_refine_ls_weighting_details 'calc w=1/[\s^2^(Fo^2^)+(0.0630P)^2^+0.5394P] where P=(Fo^2^+2Fc^2^)/3'
_refine_ls_weighting_scheme calc
_refine_ls_wR_factor_gt 0.1260
_refine_ls_wR_factor_ref 0.1347
_reflns_number_gt 1853
_reflns_number_total 2288
_reflns_threshold_expression I>2\s(I)
_cod_data_source_file rz2750.cif
_cod_data_source_block I
_cod_original_cell_volume 1309.2(5)
_cod_original_sg_symbol_H-M 'P 21/c'
_cod_database_code 2235226
_cod_database_fobs_code 2235226

loop_
_symmetry_equiv_pos_as_xyz
'x, y, z'
'-x, y+1/2, -z+1/2'
'-x, -y, -z'
'x, -y-1/2, z-1/2'

loop_
_atom_site_type_symbol
_atom_site_label
_atom_site_fract_x
_atom_site_fract_y
_atom_site_fract_z
_atom_site_U_iso_or_equiv
_atom_site_adp_type
_atom_site_calc_flag
_atom_site_refinement_flags
_atom_site_occupancy
_atom_site_symmetry_multiplicity
S S1 -0.14867(6) 0.55605(5) 0.11047(10) 0.0524(3) Uani d . 1 1
O O1 0.3720(3) 0.6242(2) -0.2597(4) 0.0925(9) Uani d . 1 1
O O2 0.5564(3) 0.6408(2) -0.1749(5) 0.1230(13) Uani d . 1 1
O O3 0.14150(17) 0.70007(17) 0.3446(2) 0.0596(6) Uani d . 1 1
N N1 0.4525(3) 0.6311(2) -0.1531(5) 0.0767(9) Uani d . 1 1
N N2 0.06689(18) 0.63530(16) 0.1098(3) 0.0406(5) Uani d D 1 1
H H2 0.081(2) 0.5858(13) 0.052(2) 0.033(7) Uiso d D 1 1
N N3 -0.08644(18) 0.74365(16) 0.1437(3) 0.0438(6) Uani d . 1 1
C C1 0.3068(2) 0.64030(18) 0.0326(3) 0.0441(6) Uani d . 1 1
H H1 0.2473 0.6492 -0.0509 0.053 Uiso calc R 1 1
C C2 0.4242(3) 0.6275(2) 0.0067(4) 0.0548(8) Uani d . 1 1
C C3 0.5143(3) 0.6127(2) 0.1286(6) 0.0714(11) Uani d . 1 1
H H3 0.5926 0.6047 0.1090 0.086 Uiso calc R 1 1
C C4 0.4858(3) 0.6101(3) 0.2790(5) 0.0748(11) Uani d . 1 1
H H4 0.5450 0.5984 0.3621 0.090 Uiso calc R 1 1
C C5 0.3705(3) 0.6245(2) 0.3079(4) 0.0590(8) Uani d . 1 1
H H5 0.3525 0.6242 0.4105 0.071 Uiso calc R 1 1
C C6 0.2803(2) 0.63954(18) 0.1845(3) 0.0424(6) Uani d . 1 1
C C7 0.1583(2) 0.6614(2) 0.2225(3) 0.0425(6) Uani d . 1 1
C C8 -0.0541(2) 0.6519(2) 0.1237(3) 0.0395(6) Uani d . 1 1
C C9 -0.0126(3) 0.8336(2) 0.1380(4) 0.0558(8) Uani d . 1 1
H H9A 0.0442 0.8261 0.0632 0.067 Uiso calc R 1 1
H H9B 0.0300 0.8485 0.2403 0.067 Uiso calc R 1 1
C C10 -0.1021(3) 0.9124(2) 0.0867(4) 0.0656(9) Uani d . 1 1
H H10A -0.1185 0.9147 -0.0267 0.079 Uiso calc R 1 1
H H10B -0.0738 0.9766 0.1249 0.079 Uiso calc R 1 1
C C11 -0.2110(3) 0.8824(2) 0.1583(5) 0.0689(9) Uani d . 1 1
H H11A -0.2822 0.9090 0.0986 0.083 Uiso calc R 1 1
H H11B -0.2066 0.9057 0.2656 0.083 Uiso calc R 1 1
C C12 -0.2117(2) 0.7707(2) 0.1528(4) 0.0538(8) Uani d . 1 1
H H12A -0.2389 0.7434 0.2464 0.065 Uiso calc R 1 1
H H12B -0.2629 0.7470 0.0616 0.065 Uiso calc R 1 1

loop_
_atom_site_aniso_label
_atom_site_aniso_U_11
_atom_site_aniso_U_22
_atom_site_aniso_U_33
_atom_site_aniso_U_12
_atom_site_aniso_U_13
_atom_site_aniso_U_23
S1 0.0347(4) 0.0467(4) 0.0771(5) -0.0080(3) 0.0118(3) -0.0127(4)
O1 0.106(2) 0.100(2) 0.0814(19) 0.0194(18) 0.0502(17) 0.0123(16)
O2 0.0760(19) 0.122(3) 0.189(3) 0.0111(17) 0.087(2) 0.025(2)
O3 0.0555(13) 0.0768(15) 0.0467(12) -0.0099(10) 0.0069(9) -0.0160(11)
N1 0.071(2) 0.0548(18) 0.114(3) 0.0126(15) 0.049(2) 0.0172(18)
N2 0.0311(11) 0.0445(13) 0.0471(13) -0.0040(9) 0.0085(9) -0.0134(10)
N3 0.0360(12) 0.0451(14) 0.0528(14) -0.0040(9) 0.0145(10) -0.0083(10)
C1 0.0323(14) 0.0362(15) 0.0641(18) -0.0005(10) 0.0063(12) 0.0047(12)
C2 0.0433(16) 0.0350(15) 0.089(2) 0.0002(12) 0.0211(16) 0.0048(14)
C3 0.0308(16) 0.0484(19) 0.133(4) -0.0002(13) 0.0038(19) -0.002(2)
C4 0.0444(19) 0.064(2) 0.107(3) 0.0044(15) -0.024(2) -0.006(2)
C5 0.0539(19) 0.0505(18) 0.068(2) -0.0036(14) -0.0102(15) -0.0012(15)
C6 0.0342(14) 0.0356(14) 0.0564(17) -0.0062(10) 0.0016(12) -0.0010(12)
C7 0.0398(15) 0.0446(15) 0.0429(15) -0.0078(11) 0.0043(12) -0.0012(12)
C8 0.0352(13) 0.0474(16) 0.0371(13) -0.0036(11) 0.0091(11) -0.0051(11)
C9 0.0541(17) 0.0458(17) 0.072(2) -0.0091(14) 0.0265(15) -0.0099(14)
C10 0.073(2) 0.0493(19) 0.077(2) -0.0027(16) 0.0178(18) -0.0002(16)
C11 0.065(2) 0.056(2) 0.089(2) 0.0099(16) 0.0211(19) -0.0054(17)
C12 0.0409(16) 0.0567(19) 0.0661(19) 0.0028(13) 0.0155(14) -0.0051(14)

loop_
_atom_type_symbol
_atom_type_description
_atom_type_scat_dispersion_real
_atom_type_scat_dispersion_imag
_atom_type_scat_source
C C 0.0033 0.0016 'International Tables Vol C Tables 4.2.6.8 and 6.1.1.4'
H H 0.0000 0.0000 'International Tables Vol C Tables 4.2.6.8 and 6.1.1.4'
N N 0.0061 0.0033 'International Tables Vol C Tables 4.2.6.8 and 6.1.1.4'
O O 0.0106 0.0060 'International Tables Vol C Tables 4.2.6.8 and 6.1.1.4'
S S 0.1246 0.1234 'International Tables Vol C Tables 4.2.6.8 and 6.1.1.4'

loop_
_geom_angle_atom_site_label_1
_geom_angle_atom_site_label_2
_geom_angle_atom_site_label_3
_geom_angle
O1 N1 O2 122.7(4)
O1 N1 C2 118.6(3)
O2 N1 C2 118.7(4)
C7 N2 C8 123.7(2)
C7 N2 H2 115.4(16)
C8 N2 H2 115.3(16)
C8 N3 C12 121.9(2)
C8 N3 C9 127.3(2)
C12 N3 C9 110.3(2)
C6 C1 C2 118.6(3)
C6 C1 H1 120.7
C2 C1 H1 120.7
C3 C2 C1 121.9(3)
C3 C2 N1 119.5(3)
C1 C2 N1 118.6(3)
C4 C3 C2 118.7(3)
C4 C3 H3 120.7
C2 C3 H3 120.7
C3 C4 C5 120.5(3)
C3 C4 H4 119.8
C5 C4 H4 119.8
C4 C5 C6 120.5(3)
C4 C5 H5 119.8
C6 C5 H5 119.8
C1 C6 C5 119.8(3)
C1 C6 C7 121.7(2)
C5 C6 C7 118.4(3)
O3 C7 N2 122.5(2)
O3 C7 C6 121.8(2)
N2 C7 C6 115.7(2)
N3 C8 N2 116.9(2)
N3 C8 S1 123.67(19)
N2 C8 S1 119.4(2)
N3 C9 C10 103.3(2)
N3 C9 H9A 111.1
C10 C9 H9A 111.1
N3 C9 H9B 111.1
C10 C9 H9B 111.1
H9A C9 H9B 109.1
C9 C10 C11 104.3(3)
C9 C10 H10A 110.9
C11 C10 H10A 110.9
C9 C10 H10B 110.9
C11 C10 H10B 110.9
H10A C10 H10B 108.9
C10 C11 C12 105.0(2)
C10 C11 H11A 110.8
C12 C11 H11A 110.8
C10 C11 H11B 110.8
C12 C11 H11B 110.8
H11A C11 H11B 108.8
N3 C12 C11 104.4(2)
N3 C12 H12A 110.9
C11 C12 H12A 110.9
N3 C12 H12B 110.9
C11 C12 H12B 110.9
H12A C12 H12B 108.9

loop_
_geom_bond_atom_site_label_1
_geom_bond_atom_site_label_2
_geom_bond_distance
S1 C8 1.678(3)
O1 N1 1.213(4)
O2 N1 1.222(4)
O3 C7 1.209(3)
N1 C2 1.450(5)
N2 C7 1.374(3)
N2 C8 1.409(3)
N2 H2 0.863(10)
N3 C8 1.313(3)
N3 C12 1.477(3)
N3 C9 1.482(3)
C1 C6 1.377(4)
C1 C2 1.386(4)
C1 H1 0.9300
C2 C3 1.384(5)
C3 C4 1.372(5)
C3 H3 0.9300
C4 C5 1.374(5)
C4 H4 0.9300
C5 C6 1.393(4)
C5 H5 0.9300
C6 C7 1.489(4)
C9 C10 1.499(4)
C9 H9A 0.9700
C9 H9B 0.9700
C10 C11 1.503(5)
C10 H10A 0.9700
C10 H10B 0.9700
C11 C12 1.513(4)
C11 H11A 0.9700
C11 H11B 0.9700
C12 H12A 0.9700
C12 H12B 0.9700

loop_
_geom_hbond_atom_site_label_D
_geom_hbond_atom_site_label_H
_geom_hbond_atom_site_label_A
_geom_hbond_site_symmetry_A
_geom_hbond_distance_DH
_geom_hbond_distance_HA
_geom_hbond_distance_DA
_geom_hbond_angle_DHA
_geom_hbond_publ_flag
N2 H2 S1 3_565 0.861(18) 2.549(18) 3.406(3) 173 yes
C1 H1 O3 4_575 0.93 2.48 3.169(3) 131 yes
C9 H9A O3 4_575 0.97 2.32 3.274(4) 167 yes

loop_
_geom_torsion_atom_site_label_1
_geom_torsion_atom_site_label_2
_geom_torsion_atom_site_label_3
_geom_torsion_atom_site_label_4
_geom_torsion
C6 C1 C2 C3 0.9(4)
C6 C1 C2 N1 -178.3(2)
O1 N1 C2 C3 165.5(3)
O2 N1 C2 C3 -14.5(4)
O1 N1 C2 C1 -15.3(4)
O2 N1 C2 C1 164.7(3)
C1 C2 C3 C4 0.5(5)
N1 C2 C3 C4 179.7(3)
C2 C3 C4 C5 -1.7(5)
C3 C4 C5 C6 1.6(5)
C2 C1 C6 C5 -1.0(4)
C2 C1 C6 C7 174.7(2)
C4 C5 C6 C1 -0.2(4)
C4 C5 C6 C7 -176.1(3)
C8 N2 C7 O3 0.9(4)
C8 N2 C7 C6 -178.8(2)
C1 C6 C7 O3 -149.1(3)
C5 C6 C7 O3 26.7(4)
C1 C6 C7 N2 30.6(4)
C5 C6 C7 N2 -153.7(2)
C12 N3 C8 N2 177.3(2)
C9 N3 C8 N2 6.5(4)
C12 N3 C8 S1 -1.5(4)
C9 N3 C8 S1 -172.2(2)
C7 N2 C8 N3 58.4(4)
C7 N2 C8 S1 -122.9(2)
C8 N3 C9 C10 152.1(3)
C12 N3 C9 C10 -19.5(3)
N3 C9 C10 C11 33.2(3)
C9 C10 C11 C12 -35.2(4)
C8 N3 C12 C11 -174.1(3)
C9 N3 C12 C11 -2.0(3)
C10 C11 C12 N3 22.8(4)

loop_
_cod_related_entry_id
_cod_related_entry_database
_cod_related_entry_code
1 ChemSpider 704774
